data_7103420
loop_
_publ_author_name
'Bardelang, David'
'Udachin, Konstantin A'
'Anedda, Roberto'
'Moudrakovski, Igor'
'Leek, Donald M'
'Ripmeester, John A'
'Ratcliffe, Christopher I'

_publ_section_title
;
 Single-crystal to single-crystal phase transition of cucurbit[5]uril
 hydrochloride hydrates: large water-filled channels transforming to
 layers of unusual stability.
;
_journal_issue 40
_journal_name_full 'Chemical communications (Cambridge, England)'
_journal_page_first 4927
_journal_page_last 4929
_journal_paper_doi 10.1039/b807033d
_journal_year 2008
_chemical_formula_sum 'C30 H45 Cl2 N20 O17.5'
_chemical_formula_weight 1036.76
_chemical_name_common cucurbit(5)uril
_chemical_name_systematic
;
?
;
_space_group_IT_number 31
_symmetry_cell_setting orthorhombic
_symmetry_space_group_name_Hall 'P 2ac -2'
_symmetry_space_group_name_H-M 'P m n 21'
_atom_sites_solution_hydrogens geom
_atom_sites_solution_primary direct
_atom_sites_solution_secondary difmap
_audit_creation_method SHELXL-97
_cell_angle_alpha 90.00
_cell_angle_beta 90.00
_cell_angle_gamma 90.00
_cell_formula_units_Z 2
_cell_length_a 14.280(4)
_cell_length_b 11.560(3)
_cell_length_c 13.183(3)
_cell_measurement_temperature 100.0(10)
_cell_volume 2176.2(9)
_computing_cell_refinement 'SAINT (Bruker, 2006)'
_computing_data_collection 'APEX2 (Bruker, 2006)'
_computing_data_reduction 'SAINT (Bruker, 2006)'
_computing_molecular_graphics 'ATOMS V.5.0'
_computing_publication_material 'SHELXL-97 (Sheldrick, 1997)'
_computing_structure_refinement 'SHELXL-97 (Sheldrick, 1997)'
_computing_structure_solution 'SHELXS-97 (Sheldrick, 1990)'
_diffrn_ambient_temperature 100.0(10)
_diffrn_measured_fraction_theta_full 0.990
_diffrn_measured_fraction_theta_max 0.990
_diffrn_measurement_device_type 'Bruker Kappa APEXII CCD'
_diffrn_measurement_method ' \f & \w scans'
_diffrn_radiation_monochromator graphite
_diffrn_radiation_source 'fine-focus sealed tube'
_diffrn_radiation_type MoK\a
_diffrn_radiation_wavelength 0.71070
_diffrn_reflns_av_R_equivalents 0.1190
_diffrn_reflns_av_sigmaI/netI 0.0865
_diffrn_reflns_limit_h_max 15
_diffrn_reflns_limit_h_min -15
_diffrn_reflns_limit_k_max 12
_diffrn_reflns_limit_k_min -12
_diffrn_reflns_limit_l_max 14
_diffrn_reflns_limit_l_min -14
_diffrn_reflns_number 15278
_diffrn_reflns_theta_full 23.42
_diffrn_reflns_theta_max 23.42
_diffrn_reflns_theta_min 1.76
_exptl_absorpt_coefficient_mu 0.247
_exptl_absorpt_correction_T_max 0.9805
_exptl_absorpt_correction_T_min 0.8864
_exptl_absorpt_correction_type multi-scan
_exptl_absorpt_process_details sadabs
_exptl_crystal_density_diffrn 1.582
_exptl_crystal_density_method 'not measured'
_exptl_crystal_F_000 1078
_exptl_crystal_size_max 0.50
_exptl_crystal_size_mid 0.30
_exptl_crystal_size_min 0.08
_refine_diff_density_max 1.386
_refine_diff_density_min -0.949
_refine_diff_density_rms 0.185
_refine_ls_abs_structure_details 'Flack H D (1983), Acta Cryst. A39, 876-881'
_refine_ls_abs_structure_Flack 0.4(3)
_refine_ls_extinction_method none
_refine_ls_goodness_of_fit_ref 1.066
_refine_ls_hydrogen_treatment mixed
_refine_ls_matrix_type full
_refine_ls_number_parameters 343
_refine_ls_number_reflns 3289
_refine_ls_number_restraints 172
_refine_ls_restrained_S_all 1.130
_refine_ls_R_factor_all 0.1535
_refine_ls_R_factor_gt 0.1102
_refine_ls_shift/su_max 0.015
_refine_ls_shift/su_mean 0.002
_refine_ls_structure_factor_coef Fsqd
_refine_ls_weighting_details 'calc w=1/[\s^2^(Fo^2^)+(0.1580P)^2^+20.7790P] where P=(Fo^2^+2Fc^2^)/3'
_refine_ls_weighting_scheme calc
_refine_ls_wR_factor_gt 0.2653
_refine_ls_wR_factor_ref 0.3116
_reflns_number_gt 2378
_reflns_number_total 3289
_reflns_threshold_expression >2sigma(I)
_cod_data_source_file b807033d.txt
_cod_data_source_block dav6
_cod_depositor_comments
;
The following automatic conversions were performed:

'_cell_measurement_temperature' value '100.0(1)K' was changed to
'100.0(10)' - the value should be numeric and without a unit
designator.

'_diffrn_ambient_temperature' value '100.0(1)K' was
changed to '100.0(10)' - the value should be numeric and without a
unit designator.

Automatic conversion script
Id: cif_fix_values 1646 2011-03-28 12:23:43Z adriana 
;
_cod_original_sg_symbol_H-M Pmn2(1)
_cod_original_formula_sum 'C30 H45 Cl2 N20 O17.50'
_cod_database_code 7103420

loop_
_symmetry_equiv_pos_as_xyz
'x, y, z'
'-x+1/2, -y, z+1/2'
'x+1/2, -y, z+1/2'
'-x, y, z'

loop_
_atom_site_label
_atom_site_type_symbol
_atom_site_fract_x
_atom_site_fract_y
_atom_site_fract_z
_atom_site_U_iso_or_equiv
_atom_site_adp_type
_atom_site_occupancy
_atom_site_symmetry_multiplicity
_atom_site_calc_flag
_atom_site_refinement_flags
_atom_site_disorder_assembly
_atom_site_disorder_group
O1 O 0.8907(2) -0.0772(3) 0.4072(2) 0.0359(10) Uani 1 1 d . . .
O2 O 0.8871(2) 0.1538(3) -0.0078(2) 0.0306(9) Uani 1 1 d U . .
O3 O 0.8201(2) 0.1741(3) 0.5076(3) 0.0320(8) Uani 1 1 d U . .
O4 O 0.8185(2) 0.3868(3) 0.0845(3) 0.0380(10) Uani 1 1 d . . .
O5 O 1.0000 0.3196(4) 0.5609(4) 0.0351(12) Uani 1 2 d SU . .
O6 O 1.0000 0.5311(4) 0.1430(4) 0.0439(17) Uani 1 2 d S . .
N1 N 0.9152(2) -0.1153(3) 0.2365(3) 0.0213(9) Uani 1 1 d U . .
N2 N 0.9141(3) -0.0200(3) 0.0717(3) 0.0255(11) Uani 1 1 d . . .
N3 N 0.7963(3) -0.0024(3) 0.2801(3) 0.0265(9) Uani 1 1 d U . .
N4 N 0.7845(3) 0.0768(3) 0.1109(3) 0.0268(9) Uani 1 1 d U . .
N5 N 0.7360(3) 0.1734(4) 0.3580(3) 0.0322(10) Uani 1 1 d U . .
N6 N 0.7392(3) 0.2589(4) 0.1872(3) 0.0333(10) Uani 1 1 d U . .
N7 N 0.7859(3) 0.3414(4) 0.4227(3) 0.0336(10) Uani 1 1 d U . .
N8 N 0.7870(3) 0.4259(3) 0.2510(3) 0.0372(13) Uani 1 1 d . . .
N9 N 0.9234(3) 0.4574(4) 0.4663(3) 0.0320(11) Uani 1 1 d U . .
N10 N 0.9208(3) 0.5422(4) 0.2977(3) 0.0369(12) Uani 1 1 d U . .
C1 C 1.0000 -0.1842(6) 0.2508(7) 0.042(2) Uani 1 2 d S . .
H1B H 1.0000 -0.2172 0.3201 0.050 Uiso 1 2 calc SR . .
H1A H 1.0000 -0.2492 0.2019 0.050 Uiso 1 2 calc SR . .
C2 C 0.8686(3) -0.0937(4) 0.1442(3) 0.0264(12) Uani 1 1 d U . .
H2 H 0.8487 -0.1679 0.1117 0.032 Uiso 1 1 calc R . .
C3 C 1.0000 -0.0517(6) 0.0151(5) 0.0288(19) Uani 1 2 d S . .
H3B H 1.0000 -0.0119 -0.0513 0.035 Uiso 1 2 calc SR . .
H3A H 1.0000 -0.1361 0.0024 0.035 Uiso 1 2 calc SR . .
C4 C 0.8715(3) -0.0673(4) 0.3186(3) 0.0266(12) Uani 1 1 d U . .
C5 C 0.7802(3) -0.0198(4) 0.1763(4) 0.0235(10) Uani 1 1 d U . .
H5 H 0.7211 -0.0644 0.1652 0.028 Uiso 1 1 calc R . .
C6 C 0.8680(3) 0.0785(4) 0.0532(3) 0.0242(10) Uani 1 1 d U . .
C7 C 0.7278(3) 0.0523(4) 0.3494(4) 0.0268(11) Uani 1 1 d U . .
H7B H 0.6639 0.0337 0.3254 0.032 Uiso 1 1 calc R . .
H7A H 0.7352 0.0178 0.4177 0.032 Uiso 1 1 calc R . .
C8 C 0.7206(4) 0.1746(4) 0.1116(4) 0.0354(11) Uani 1 1 d U . .
H8B H 0.7230 0.2126 0.0443 0.042 Uiso 1 1 calc R . .
H8A H 0.6561 0.1452 0.1214 0.042 Uiso 1 1 calc R . .
C9 C 0.7013(4) 0.2588(4) 0.2897(4) 0.0369(9) Uani 1 1 d U . .
H9 H 0.6314 0.2546 0.2868 0.044 Uiso 1 1 calc R . .
C10 C 0.7861(3) 0.2249(5) 0.4343(4) 0.0299(10) Uani 1 1 d U . .
C11 C 0.7306(4) 0.3728(5) 0.3336(4) 0.0392(10) Uani 1 1 d U . .
H11 H 0.6754 0.4217 0.3520 0.047 Uiso 1 1 calc R . .
C12 C 0.7855(4) 0.3584(4) 0.1664(4) 0.0332(11) Uani 1 1 d U . .
C13 C 0.8273(4) 0.4212(4) 0.4941(4) 0.0339(11) Uani 1 1 d U . .
H13B H 0.8288 0.3845 0.5619 0.041 Uiso 1 1 calc R . .
H13A H 0.7871 0.4908 0.4988 0.041 Uiso 1 1 calc R . .
C14 C 0.8273(4) 0.5399(5) 0.2529(4) 0.0439(17) Uani 1 1 d . . .
H14B H 0.7858 0.5919 0.2921 0.053 Uiso 1 1 calc R . .
H14A H 0.8309 0.5699 0.1827 0.053 Uiso 1 1 calc R . .
C15 C 1.0000 0.4006(6) 0.5048(6) 0.0278(15) Uani 1 2 d SU . .
C16 C 0.9426(3) 0.5558(4) 0.4037(4) 0.0331(15) Uani 1 1 d U . .
H16 H 0.9161 0.6288 0.4325 0.040 Uiso 1 1 calc R . .
C17 C 1.0000 0.5372(5) 0.2358(6) 0.035(2) Uani 1 2 d S . .
Cl1 Cl 1.0000 -0.06069(15) -0.26490(13) 0.0289(4) Uani 1 2 d SU A 1
Cl2 Cl 1.0000 0.53032(17) -0.21170(15) 0.0398(5) Uani 1 2 d SU B 2
O1W O 1.0000 0.3605(5) -0.0211(5) 0.0558(19) Uani 1 2 d S C 3
H1Y H 1.0000 0.2760 -0.0036 0.084 Uiso 1 2 d S D 3
H1W H 1.0000 0.4056 0.0394 0.084 Uiso 1 2 d S E 3
O2W O 1.0000 0.0758(5) 0.5278(4) 0.0526(19) Uani 1 2 d S F 4
H2Y H 1.0000 0.0274 0.4698 0.079 Uiso 1 2 d S G 4
H2W H 1.0000 0.0325 0.5918 0.079 Uiso 1 2 d S H 4
O3W O 1.0000 -0.3042(5) 0.5952(4) 0.0460(17) Uani 1 2 d S I 5
H3Y H 1.0000 -0.3593 0.6436 0.069 Uiso 1 2 d S J 5
H3W H 1.0000 -0.2237 0.6187 0.069 Uiso 1 2 d S K 5
O4W O 0.5000 0.7707(6) 0.2601(5) 0.074(2) Uani 1 2 d S L 6
H4Y H 0.5000 0.7391 0.3273 0.112 Uiso 1 2 d S M 6
H4W H 0.5000 0.7142 0.2011 0.112 Uiso 1 2 d S N 6
O5W O 0.6965(4) 0.7510(5) 0.3142(4) 0.0844(18) Uani 1 1 d . O 7
H5Y H 0.6543 0.7863 0.2705 0.127 Uiso 1 1 d . P 7
H5W H 0.6829 0.7760 0.3889 0.127 Uiso 1 1 d . Q 7
O6W O 0.9519(7) -0.3213(7) -0.0149(6) 0.064(3) Uani 0.50 1 d P . 8
H6W H 0.9566 -0.3661 0.0527 0.095 Uiso 0.50 1 d P R 8
H6Y H 1.0000 -0.3535 -0.0584 0.095 Uiso 1 2 d S S 8
O7W O 1.0137(7) 0.2150(8) 0.2868(9) 0.123(3) Uani 0.25 1 d PDU T -11
H7W H 1.0113 0.1508 0.3359 0.184 Uiso 0.25 1 d PD U -11
H7Y H 1.0749 0.2540 0.2932 0.184 Uiso 0.25 1 d PD V -11

loop_
_atom_site_aniso_label
_atom_site_aniso_U_11
_atom_site_aniso_U_22
_atom_site_aniso_U_33
_atom_site_aniso_U_23
_atom_site_aniso_U_13
_atom_site_aniso_U_12
O1 0.0098(15) 0.066(2) 0.0317(17) 0.0073(17) 0.0028(15) -0.0161(16)
O2 0.0043(13) 0.0503(18) 0.0372(17) 0.0050(15) -0.0040(14) 0.0011(13)
O3 0.0101(13) 0.0568(16) 0.0292(14) 0.0054(13) 0.0038(12) -0.0045(12)
O4 0.0197(17) 0.056(2) 0.0384(18) 0.0122(17) -0.0040(16) 0.0182(16)
O5 0.0110(19) 0.047(2) 0.047(2) -0.0010(19) 0.000 0.000
O6 0.061(4) 0.033(3) 0.038(3) 0.007(2) 0.000 0.000
N1 0.0079(16) 0.0363(18) 0.0195(16) 0.0003(16) 0.0023(16) -0.0084(15)
N2 0.0115(19) 0.042(2) 0.023(2) 0.0027(17) 0.0019(18) -0.0044(17)
N3 0.0113(15) 0.0399(16) 0.0282(16) -0.0012(14) 0.0023(14) -0.0110(13)
N4 0.0135(16) 0.0408(17) 0.0262(16) 0.0002(14) 0.0024(14) 0.0021(14)
N5 0.0116(15) 0.0547(18) 0.0302(17) -0.0047(15) 0.0079(14) 0.0023(15)
N6 0.0164(16) 0.0460(17) 0.0373(17) -0.0039(15) -0.0074(15) 0.0096(15)
N7 0.0110(17) 0.064(2) 0.0264(17) -0.0047(17) -0.0033(15) 0.0033(17)
N8 0.031(2) 0.043(2) 0.037(2) -0.0069(19) -0.010(2) 0.013(2)
N9 0.0062(16) 0.050(2) 0.039(2) -0.0032(18) 0.0011(17) 0.0043(17)
N10 0.048(3) 0.044(2) 0.019(2) 0.0000(19) -0.004(2) 0.014(2)
C1 0.036(4) 0.020(3) 0.070(5) 0.020(3) 0.000 0.000
C2 0.012(2) 0.038(2) 0.030(2) -0.0036(19) -0.0011(19) -0.0088(19)
C3 0.019(3) 0.042(4) 0.026(3) -0.002(3) 0.000 0.000
C4 0.012(2) 0.053(2) 0.015(2) 0.0067(19) -0.0017(18) -0.0172(19)
C5 0.0058(17) 0.0373(18) 0.0274(18) -0.0059(16) 0.0005(15) -0.0086(15)
C6 0.0132(18) 0.0336(18) 0.0257(17) -0.0003(15) -0.0032(15) -0.0053(15)
C7 0.0107(17) 0.0437(19) 0.0259(18) 0.0014(15) 0.0041(15) -0.0041(15)
C8 0.0213(19) 0.049(2) 0.036(2) -0.0017(17) -0.0042(16) 0.0020(17)
C9 0.0203(15) 0.0521(15) 0.0384(15) 0.0015(14) 0.0048(14) 0.0093(13)
C10 0.0160(17) 0.0481(18) 0.0254(17) 0.0003(15) 0.0052(15) 0.0001(15)
C11 0.0195(16) 0.0589(18) 0.0393(17) 0.0048(16) 0.0046(16) 0.0169(16)
C12 0.0264(19) 0.0437(19) 0.0296(19) 0.0017(16) -0.0071(16) 0.0176(16)
C13 0.0242(19) 0.0432(19) 0.0344(19) -0.0008(16) 0.0053(16) 0.0079(16)
C14 0.046(3) 0.053(3) 0.032(3) -0.003(2) -0.012(3) 0.029(3)
C15 0.013(3) 0.039(3) 0.032(3) 0.008(3) 0.000 0.000
C16 0.018(3) 0.038(3) 0.043(3) 0.001(2) 0.002(2) 0.008(2)
C17 0.055(5) 0.012(3) 0.038(4) -0.002(3) 0.000 0.000
Cl1 0.0032(6) 0.0539(8) 0.0295(7) 0.0066(7) 0.000 0.000
Cl2 0.0077(7) 0.0654(10) 0.0462(9) 0.0100(9) 0.000 0.000
O1W 0.043(3) 0.057(3) 0.068(4) -0.003(3) 0.000 0.000
O2W 0.034(3) 0.083(4) 0.041(3) 0.006(3) 0.000 0.000
O3W 0.035(3) 0.066(3) 0.038(3) -0.005(3) 0.000 0.000
O4W 0.092(5) 0.078(4) 0.054(4) -0.010(3) 0.000 0.000
O5W 0.042(3) 0.109(4) 0.102(4) -0.029(3) 0.024(3) 0.016(3)
O6W 0.084(6) 0.050(4) 0.056(5) 0.002(4) -0.019(5) 0.011(4)
O7W 0.120(5) 0.121(5) 0.127(5) -0.002(4) 0.002(5) 0.000(4)

loop_
_atom_type_symbol
_atom_type_description
_atom_type_scat_dispersion_real
_atom_type_scat_dispersion_imag
_atom_type_scat_source
C C 0.0033 0.0016 'International Tables Vol C Tables 4.2.6.8 and 6.1.1.4'
H H 0.0000 0.0000 'International Tables Vol C Tables 4.2.6.8 and 6.1.1.4'
N N 0.0061 0.0033 'International Tables Vol C Tables 4.2.6.8 and 6.1.1.4'
O O 0.0106 0.0060 'International Tables Vol C Tables 4.2.6.8 and 6.1.1.4'
Cl Cl 0.1484 0.1585 'International Tables Vol C Tables 4.2.6.8 and 6.1.1.4'

loop_
_geom_angle_atom_site_label_1
_geom_angle_atom_site_label_2
_geom_angle_atom_site_label_3
_geom_angle
_geom_angle_site_symmetry_1
_geom_angle_site_symmetry_3
_geom_angle_publ_flag
C4 N1 C2 113.3(4) . . ?
C4 N1 C1 119.8(5) . . ?
C2 N1 C1 126.8(5) . . ?
C6 N2 C2 113.8(4) . . ?
C6 N2 C3 121.8(4) . . ?
C2 N2 C3 124.2(4) . . ?
C5 N3 C4 113.7(4) . . ?
C5 N3 C7 123.8(4) . . ?
C4 N3 C7 120.7(4) . . ?
C5 N4 C6 112.1(4) . . ?
C5 N4 C8 125.7(4) . . ?
C6 N4 C8 121.5(4) . . ?
C10 N5 C7 122.3(4) . . ?
C10 N5 C9 110.1(4) . . ?
C7 N5 C9 127.5(4) . . ?
C12 N6 C8 122.1(4) . . ?
C12 N6 C9 111.7(4) . . ?
C8 N6 C9 125.6(4) . . ?
C10 N7 C13 124.1(4) . . ?
C10 N7 C11 109.8(4) . . ?
C13 N7 C11 125.9(4) . . ?
C12 N8 C14 123.0(4) . . ?
C12 N8 C11 110.8(4) . . ?
C14 N8 C11 125.6(4) . . ?
C15 N9 C16 116.0(4) . . ?
C15 N9 C13 120.9(4) . . ?
C16 N9 C13 123.0(4) . . ?
C17 N10 C16 113.3(5) . . ?
C17 N10 C14 120.2(4) . . ?
C16 N10 C14 126.3(4) . . ?
N1 C1 N1 111.9(5) 4_755 . ?
N1 C2 N2 117.7(4) . . ?
N1 C2 C5 104.0(4) . . ?
N2 C2 C5 102.6(4) . . ?
N2 C3 N2 111.8(5) . 4_755 ?
O1 C4 N1 128.7(4) . . ?
O1 C4 N3 125.1(4) . . ?
N1 C4 N3 106.2(4) . . ?
N3 C5 N4 118.4(4) . . ?
N3 C5 C2 102.0(4) . . ?
N4 C5 C2 103.2(4) . . ?
O2 C6 N2 128.3(4) . . ?
O2 C6 N4 123.7(4) . . ?
N2 C6 N4 107.7(4) . . ?
N5 C7 N3 114.8(4) . . ?
N6 C8 N4 114.9(4) . . ?
N5 C9 N6 117.3(4) . . ?
N5 C9 C11 105.6(4) . . ?
N6 C9 C11 104.8(4) . . ?
O3 C10 N7 124.3(5) . . ?
O3 C10 N5 125.1(5) . . ?
N7 C10 N5 110.4(4) . . ?
N7 C11 N8 113.5(4) . . ?
N7 C11 C9 104.1(4) . . ?
N8 C11 C9 103.4(4) . . ?
O4 C12 N6 126.4(5) . . ?
O4 C12 N8 124.4(5) . . ?
N6 C12 N8 109.1(4) . . ?
N7 C13 N9 113.5(4) . . ?
N8 C14 N10 112.9(4) . . ?
O5 C15 N9 127.1(3) . 4_755 ?
O5 C15 N9 127.1(3) . . ?
N9 C15 N9 105.7(6) 4_755 . ?
N9 C16 N10 115.5(4) . . ?
N9 C16 C16 101.1(2) . 4_755 ?
N10 C16 C16 102.5(3) . 4_755 ?
O6 C17 N10 125.9(3) . . ?
O6 C17 N10 125.9(3) . 4_755 ?
N10 C17 N10 108.2(6) . 4_755 ?

loop_
_geom_bond_atom_site_label_1
_geom_bond_atom_site_label_2
_geom_bond_distance
_geom_bond_site_symmetry_2
_geom_bond_publ_flag
O1 C4 1.204(5) . ?
O2 C6 1.216(5) . ?
O3 C10 1.232(6) . ?
O4 C12 1.223(6) . ?
O5 C15 1.194(8) . ?
O6 C17 1.225(9) . ?
N1 C4 1.368(6) . ?
N1 C2 1.410(6) . ?
N1 C1 1.461(5) . ?
N2 C6 1.337(6) . ?
N2 C2 1.436(6) . ?
N2 C3 1.482(5) . ?
N3 C5 1.402(6) . ?
N3 C4 1.405(6) . ?
N3 C7 1.481(6) . ?
N4 C5 1.412(6) . ?
N4 C6 1.415(6) . ?
N4 C8 1.454(7) . ?
N5 C10 1.370(6) . ?
N5 C7 1.409(6) . ?
N5 C9 1.425(7) . ?
N6 C12 1.356(7) . ?
N6 C8 1.419(7) . ?
N6 C9 1.455(7) . ?
N7 C10 1.355(7) . ?
N7 C13 1.444(7) . ?
N7 C11 1.461(7) . ?
N8 C12 1.361(7) . ?
N8 C14 1.439(7) . ?
N8 C11 1.487(7) . ?
N9 C15 1.373(6) . ?
N9 C16 1.433(7) . ?
N9 C13 1.480(6) . ?
N10 C17 1.396(6) . ?
N10 C16 1.440(7) . ?
N10 C14 1.459(7) . ?
C1 N1 1.461(5) 4_755 ?
C2 C5 1.581(7) . ?
C3 N2 1.482(5) 4_755 ?
C9 C11 1.498(8) . ?
C15 N9 1.373(6) 4_755 ?
C16 C16 1.638(10) 4_755 ?
C17 N10 1.396(6) 4_755 ?
O6W O6W 1.374(19) 4_755 ?
